data_4501445
loop_
_publ_author_name
'Aggarwal, Trapti'
'Imam, Maryam'
'Kaushik, Naveen K.'
'Chauhan, Virander S.'
'Verma, Akhilesh K.'

_publ_section_title
;
 Pyrano[4,3-b]quinolines library generation via iodocyclization and
 palladium-catalyzed coupling reactions.
;
_journal_issue 5
_journal_name_full 'ACS combinatorial science'
_journal_page_first 530
_journal_page_last 536
_journal_paper_doi 10.1021/co200100z
_journal_volume 13
_journal_year 2011
_chemical_formula_sum 'C32 H24 F N O3'
_chemical_formula_weight 489.52
_chemical_name_systematic
;
 ?
;
_space_group_IT_number 14
_symmetry_cell_setting monoclinic
_symmetry_space_group_name_Hall '-P 2ybc'
_symmetry_space_group_name_H-M 'P 1 21/c 1'
_atom_sites_solution_hydrogens geom
_atom_sites_solution_primary direct
_atom_sites_solution_secondary difmap
_audit_creation_method SHELXL-97
_cell_angle_alpha 90.00
_cell_angle_beta 113.643(4)
_cell_angle_gamma 90.00
_cell_formula_units_Z 4
_cell_length_a 11.890(2)
_cell_length_b 17.956(4)
_cell_length_c 12.679(3)
_cell_measurement_reflns_used 5097
_cell_measurement_temperature 100(2)
_cell_measurement_theta_max 28.1
_cell_measurement_theta_min 3.0
_cell_volume 2479.7(9)
_computing_structure_refinement 'SHELXL-97 (Sheldrick, 1997)'
_diffrn_ambient_temperature 100(2)
_diffrn_measured_fraction_theta_full 0.998
_diffrn_measured_fraction_theta_max 0.845
_diffrn_radiation_monochromator graphite
_diffrn_radiation_source 'fine-focus sealed tube'
_diffrn_radiation_type MoK\a
_diffrn_radiation_wavelength 0.71073
_diffrn_reflns_av_R_equivalents 0.0269
_diffrn_reflns_av_sigmaI/netI 0.0648
_diffrn_reflns_limit_h_max 15
_diffrn_reflns_limit_h_min -15
_diffrn_reflns_limit_k_max 22
_diffrn_reflns_limit_k_min -21
_diffrn_reflns_limit_l_max 16
_diffrn_reflns_limit_l_min -10
_diffrn_reflns_number 11395
_diffrn_reflns_theta_full 25.00
_diffrn_reflns_theta_max 28.07
_diffrn_reflns_theta_min 3.02
_exptl_absorpt_coefficient_mu 0.089
_exptl_absorpt_correction_T_max 0.9842
_exptl_absorpt_correction_T_min 0.9798
_exptl_absorpt_correction_type psi-scan
_exptl_absorpt_process_details '(North et al., 1968)'
_exptl_crystal_colour colourless
_exptl_crystal_density_diffrn 1.311
_exptl_crystal_density_method 'not measured'
_exptl_crystal_description blocks
_exptl_crystal_F_000 1024
_exptl_crystal_size_max 0.23
_exptl_crystal_size_mid 0.20
_exptl_crystal_size_min 0.18
_refine_diff_density_max 1.187
_refine_diff_density_min -0.378
_refine_diff_density_rms 0.052
_refine_ls_extinction_method none
_refine_ls_goodness_of_fit_ref 1.056
_refine_ls_hydrogen_treatment constr
_refine_ls_matrix_type full
_refine_ls_number_parameters 335
_refine_ls_number_reflns 5097
_refine_ls_number_restraints 0
_refine_ls_restrained_S_all 1.056
_refine_ls_R_factor_all 0.1605
_refine_ls_R_factor_gt 0.0932
_refine_ls_shift/su_max 0.000
_refine_ls_shift/su_mean 0.000
_refine_ls_structure_factor_coef Fsqd
_refine_ls_weighting_details 'calc w=1/[\s^2^(Fo^2^)+(0.0843P)^2^+2.9888P] where P=(Fo^2^+2Fc^2^)/3'
_refine_ls_weighting_scheme calc
_refine_ls_wR_factor_gt 0.2091
_refine_ls_wR_factor_ref 0.2352
_reflns_number_gt 2917
_reflns_number_total 5097
_reflns_threshold_expression >2sigma(I)
_cod_data_source_file co200100z_si_001.cif
_cod_data_source_block tag-167
_cod_original_sg_symbol_H-M 'P 21/c'
_cod_database_code 4501445

loop_
_symmetry_equiv_pos_as_xyz
'x, y, z'
'-x, y+1/2, -z+1/2'
'-x, -y, -z'
'x, -y-1/2, z-1/2'

loop_
_atom_site_label
_atom_site_type_symbol
_atom_site_fract_x
_atom_site_fract_y
_atom_site_fract_z
_atom_site_U_iso_or_equiv
_atom_site_adp_type
_atom_site_occupancy
_atom_site_symmetry_multiplicity
_atom_site_calc_flag
_atom_site_refinement_flags
O1 O 0.0919(3) 0.95624(15) 0.7758(2) 0.0494(7) Uani 1 1 d .
O2 O 0.3671(3) 0.92624(16) 0.3073(2) 0.0536(8) Uani 1 1 d .
N1 N 0.2181(3) 1.11952(17) 0.6229(3) 0.0407(8) Uani 1 1 d .
C8' C 0.1884(3) 0.9895(2) 0.6501(3) 0.0391(9) Uani 1 1 d .
F1 F 0.4642(3) 0.82094(19) -0.1085(3) 0.0974(11) Uani 1 1 d .
C7' C 0.1422(3) 0.9378(2) 0.6985(3) 0.0405(9) Uani 1 1 d .
C15' C 0.2173(4) 1.1919(2) 0.6540(3) 0.0444(10) Uani 1 1 d .
C9' C 0.1856(3) 1.0679(2) 0.6799(3) 0.0389(9) Uani 1 1 d .
C6' C 0.1316(3) 0.8563(2) 0.6763(3) 0.0422(9) Uani 1 1 d .
C20' C 0.2411(4) 0.97031(19) 0.5634(3) 0.0366(9) Uani 1 1 d .
C23' C 0.3327(4) 0.9392(2) 0.3973(3) 0.0403(9) Uani 1 1 d .
O3 O 0.2192(4) 1.01675(19) 0.9370(3) 0.0819(11) Uani 1 1 d .
C25' C 0.3513(4) 0.9349(2) 0.5922(3) 0.0438(10) Uani 1 1 d .
H8 H 0.3956 0.9207 0.6682 0.053 Uiso 1 1 calc R
C10' C 0.1498(4) 1.0857(2) 0.7713(3) 0.0445(10) Uani 1 1 d .
C22' C 0.2205(4) 0.9752(2) 0.3666(3) 0.0451(10) Uani 1 1 d .
H10 H 0.1751 0.9881 0.2902 0.054 Uiso 1 1 calc R
C24' C 0.3984(4) 0.9197(2) 0.5105(3) 0.0447(10) Uani 1 1 d .
H11 H 0.4743 0.8964 0.5323 0.054 Uiso 1 1 calc R
C26' C 0.4727(4) 0.8816(3) 0.3281(4) 0.0544(11) Uani 1 1 d .
H12A H 0.4686 0.8361 0.3677 0.065 Uiso 1 1 calc R
H12B H 0.5466 0.9084 0.3753 0.065 Uiso 1 1 calc R
C27' C 0.4736(4) 0.8639(2) 0.2128(3) 0.0442(10) Uani 1 1 d .
C14' C 0.1791(4) 1.2143(2) 0.7418(4) 0.0545(11) Uani 1 1 d .
C13' C 0.1459(4) 1.1575(2) 0.7998(4) 0.0581(12) Uani 1 1 d .
H15 H 0.1210 1.1696 0.8585 0.070 Uiso 1 1 calc R
C21' C 0.1768(4) 0.9916(2) 0.4489(3) 0.0463(10) Uani 1 1 d .
H16 H 0.1031 1.0173 0.4280 0.056 Uiso 1 1 calc R
C16' C 0.2570(5) 1.2466(2) 0.5971(4) 0.0604(12) Uani 1 1 d .
H17 H 0.2827 1.2327 0.5396 0.072 Uiso 1 1 calc R
C5' C 0.0955(4) 0.8266(2) 0.5674(4) 0.0554(11) Uani 1 1 d .
H18 H 0.0755 0.8580 0.5041 0.067 Uiso 1 1 calc R
C30' C 0.4683(5) 0.8354(3) -0.0015(4) 0.0614(13) Uani 1 1 d .
C28' C 0.5171(4) 0.9151(2) 0.1571(4) 0.0531(11) Uani 1 1 d .
H20 H 0.5478 0.9604 0.1925 0.064 Uiso 1 1 calc R
C32' C 0.4269(5) 0.7981(3) 0.1575(4) 0.0631(13) Uani 1 1 d .
H21 H 0.3971 0.7629 0.1935 0.076 Uiso 1 1 calc R
C29' C 0.5157(4) 0.9004(3) 0.0495(4) 0.0579(12) Uani 1 1 d .
H22 H 0.5469 0.9347 0.0132 0.070 Uiso 1 1 calc R
C4' C 0.0888(5) 0.7502(3) 0.5521(5) 0.0679(14) Uani 1 1 d .
H23 H 0.0647 0.7303 0.4786 0.082 Uiso 1 1 calc R
C1' C 0.1595(4) 0.8085(2) 0.7694(4) 0.0579(12) Uani 1 1 d .
H24 H 0.1823 0.8279 0.8431 0.069 Uiso 1 1 calc R
C11' C 0.1248(5) 1.0240(2) 0.8372(4) 0.0618(13) Uani 1 1 d .
H11' H 0.0547 1.0395 0.8540 0.074 Uiso 1 1 calc R
C31' C 0.4234(5) 0.7834(3) 0.0494(4) 0.0719(14) Uani 1 1 d .
H26 H 0.3910 0.7389 0.0121 0.086 Uiso 1 1 calc R
C17' C 0.2581(6) 1.3191(3) 0.6254(5) 0.0807(16) Uani 1 1 d .
H27 H 0.2854 1.3547 0.5880 0.097 Uiso 1 1 calc R
C19' C 0.1806(6) 1.2905(3) 0.7675(5) 0.0813(17) Uani 1 1 d .
H28 H 0.1552 1.3061 0.8245 0.098 Uiso 1 1 calc R
C18' C 0.2183(7) 1.3411(3) 0.7109(5) 0.096(2) Uani 1 1 d .
H29 H 0.2180 1.3913 0.7285 0.115 Uiso 1 1 calc R
C3' C 0.1177(5) 0.7036(3) 0.6451(5) 0.0731(15) Uani 1 1 d .
H30 H 0.1129 0.6523 0.6346 0.088 Uiso 1 1 calc R
C2' C 0.1536(5) 0.7329(3) 0.7537(5) 0.0740(15) Uani 1 1 d .
H31 H 0.1740 0.7013 0.8169 0.089 Uiso 1 1 calc R
C12' C 0.1933(6) 0.9712(3) 1.0201(4) 0.0927(19) Uani 1 1 d .
H32A H 0.1824 0.9203 0.9949 0.139 Uiso 1 1 calc R
H32B H 0.1199 0.9889 1.0260 0.139 Uiso 1 1 calc R
H32C H 0.2608 0.9746 1.0940 0.139 Uiso 1 1 calc R

loop_
_atom_site_aniso_label
_atom_site_aniso_U_11
_atom_site_aniso_U_22
_atom_site_aniso_U_33
_atom_site_aniso_U_23
_atom_site_aniso_U_13
_atom_site_aniso_U_12
O1 0.0607(19) 0.0510(17) 0.0480(16) -0.0020(13) 0.0339(15) -0.0048(14)
O2 0.061(2) 0.0656(19) 0.0418(16) 0.0037(14) 0.0281(14) 0.0152(15)
N1 0.045(2) 0.0405(19) 0.0396(18) 0.0019(14) 0.0202(16) 0.0044(15)
C8' 0.044(2) 0.042(2) 0.0323(19) 0.0000(17) 0.0166(18) 0.0036(18)
F1 0.122(3) 0.122(3) 0.0690(19) -0.0297(18) 0.060(2) -0.011(2)
C7' 0.042(2) 0.046(2) 0.035(2) 0.0033(17) 0.0169(18) 0.0039(18)
C15' 0.051(3) 0.038(2) 0.041(2) 0.0051(18) 0.0162(19) 0.0067(19)
C9' 0.044(2) 0.043(2) 0.032(2) 0.0046(17) 0.0179(18) 0.0055(18)
C6' 0.036(2) 0.045(2) 0.044(2) 0.0017(18) 0.0145(18) -0.0034(18)
C20' 0.044(2) 0.0310(19) 0.037(2) -0.0012(16) 0.0183(18) -0.0001(17)
C23' 0.047(2) 0.040(2) 0.036(2) -0.0049(17) 0.0199(19) -0.0042(19)
O3 0.100(3) 0.076(2) 0.060(2) 0.0121(18) 0.023(2) -0.010(2)
C25' 0.052(3) 0.042(2) 0.033(2) -0.0004(17) 0.0136(19) 0.0059(19)
C10' 0.051(3) 0.045(2) 0.040(2) -0.0015(18) 0.0210(19) 0.0007(19)
C22' 0.052(3) 0.051(2) 0.034(2) 0.0088(18) 0.0186(19) 0.007(2)
C24' 0.041(2) 0.049(2) 0.040(2) -0.0031(18) 0.0130(19) 0.0122(19)
C26' 0.052(3) 0.067(3) 0.049(3) -0.002(2) 0.025(2) 0.009(2)
C27' 0.043(2) 0.050(2) 0.043(2) -0.0021(19) 0.0206(19) 0.005(2)
C14' 0.071(3) 0.043(2) 0.051(3) 0.000(2) 0.027(2) 0.014(2)
C13' 0.081(3) 0.055(3) 0.049(3) 0.000(2) 0.038(3) 0.012(2)
C21' 0.048(3) 0.049(2) 0.042(2) 0.0065(19) 0.019(2) 0.012(2)
C16' 0.085(4) 0.046(3) 0.057(3) 0.006(2) 0.037(3) 0.009(2)
C5' 0.061(3) 0.053(3) 0.050(3) -0.002(2) 0.020(2) -0.004(2)
C30' 0.071(3) 0.074(3) 0.051(3) -0.016(2) 0.037(3) 0.001(3)
C28' 0.055(3) 0.050(3) 0.058(3) -0.008(2) 0.027(2) -0.003(2)
C32' 0.084(4) 0.052(3) 0.065(3) -0.003(2) 0.042(3) -0.004(3)
C29' 0.055(3) 0.069(3) 0.058(3) 0.000(2) 0.032(2) -0.003(2)
C4' 0.075(4) 0.059(3) 0.074(4) -0.021(3) 0.034(3) -0.013(3)
C1' 0.074(3) 0.051(3) 0.056(3) 0.005(2) 0.033(2) -0.003(2)
C11' 0.080(4) 0.058(3) 0.048(3) -0.004(2) 0.026(3) -0.008(3)
C31' 0.088(4) 0.057(3) 0.076(4) -0.027(3) 0.039(3) -0.012(3)
C17' 0.123(5) 0.047(3) 0.082(4) 0.013(3) 0.051(4) 0.012(3)
C19' 0.136(5) 0.048(3) 0.076(4) 0.000(3) 0.060(4) 0.017(3)
C18' 0.167(7) 0.039(3) 0.096(4) 0.003(3) 0.067(5) 0.015(3)
C3' 0.092(4) 0.047(3) 0.100(4) -0.001(3) 0.058(4) -0.002(3)
C2' 0.102(4) 0.052(3) 0.084(4) 0.013(3) 0.054(3) 0.006(3)
C12' 0.140(6) 0.094(4) 0.046(3) 0.022(3) 0.039(3) -0.009(4)

loop_
_atom_type_symbol
_atom_type_description
_atom_type_scat_dispersion_real
_atom_type_scat_dispersion_imag
_atom_type_scat_source
C C 0.0033 0.0016 'International Tables Vol C Tables 4.2.6.8 and 6.1.1.4'
H H 0.0000 0.0000 'International Tables Vol C Tables 4.2.6.8 and 6.1.1.4'
N N 0.0061 0.0033 'International Tables Vol C Tables 4.2.6.8 and 6.1.1.4'
O O 0.0106 0.0060 'International Tables Vol C Tables 4.2.6.8 and 6.1.1.4'
F F 0.0171 0.0103 'International Tables Vol C Tables 4.2.6.8 and 6.1.1.4'

loop_
_geom_angle_atom_site_label_1
_geom_angle_atom_site_label_2
_geom_angle_atom_site_label_3
_geom_angle
C7' O1 C11' 119.7(3)
C23' O2 C26' 118.3(3)
C9' N1 C15' 118.2(3)
C7' C8' C9' 119.4(3)
C7' C8' C20' 122.7(3)
C9' C8' C20' 117.9(3)
C8' C7' O1 122.2(3)
C8' C7' C6' 127.7(3)
O1 C7' C6' 110.1(3)
N1 C15' C16' 118.4(4)
N1 C15' C14' 122.7(4)
C16' C15' C14' 118.9(4)
N1 C9' C10' 122.5(3)
N1 C9' C8' 119.4(3)
C10' C9' C8' 118.1(3)
C5' C6' C1' 118.9(4)
C5' C6' C7' 122.7(4)
C1' C6' C7' 118.4(4)
C25' C20' C21' 118.1(3)
C25' C20' C8' 123.1(3)
C21' C20' C8' 118.8(3)
C24' C23' O2 126.0(4)
C24' C23' C22' 119.3(4)
O2 C23' C22' 114.7(3)
C11' O3 C12' 113.8(4)
C20' C25' C24' 121.5(4)
C13' C10' C9' 119.2(4)
C13' C10' C11' 121.8(4)
C9' C10' C11' 119.0(4)
C21' C22' C23' 120.1(4)
C23' C24' C25' 119.9(4)
O2 C26' C27' 106.8(3)
C32' C27' C28' 118.0(4)
C32' C27' C26' 121.4(4)
C28' C27' C26' 120.6(4)
C13' C14' C19' 124.5(4)
C13' C14' C15' 116.8(4)
C19' C14' C15' 118.7(4)
C10' C13' C14' 120.6(4)
C22' C21' C20' 121.1(4)
C17' C16' C15' 120.4(4)
C6' C5' C4' 120.1(4)
C29' C30' C31' 122.5(4)
C29' C30' F1 119.0(4)
C31' C30' F1 118.5(4)
C27' C28' C29' 121.3(4)
C27' C32' C31' 121.2(4)
C30' C29' C28' 118.5(4)
C3' C4' C5' 120.2(5)
C2' C1' C6' 120.7(4)
O3 C11' O1 112.6(4)
O3 C11' C10' 109.2(4)
O1 C11' C10' 113.9(3)
C30' C31' C32' 118.6(4)
C16' C17' C18' 120.5(5)
C18' C19' C14' 120.7(5)
C19' C18' C17' 120.8(5)
C4' C3' C2' 119.9(5)
C1' C2' C3' 120.1(5)

loop_
_geom_bond_atom_site_label_1
_geom_bond_atom_site_label_2
_geom_bond_distance
O1 C7' 1.378(4)
O1 C11' 1.413(5)
O2 C23' 1.378(4)
O2 C26' 1.422(5)
N1 C9' 1.325(4)
N1 C15' 1.359(5)
C8' C7' 1.345(5)
C8' C9' 1.463(5)
C8' C20' 1.507(5)
F1 C30' 1.363(5)
C7' C6' 1.485(5)
C15' C16' 1.408(6)
C15' C14' 1.420(5)
C9' C10' 1.422(5)
C6' C5' 1.379(5)
C6' C1' 1.388(5)
C20' C25' 1.368(5)
C20' C21' 1.396(5)
C23' C24' 1.376(5)
C23' C22' 1.390(5)
O3 C11' 1.318(5)
O3 C12' 1.460(5)
C25' C24' 1.388(5)
C10' C13' 1.345(6)
C10' C11' 1.487(6)
C22' C21' 1.372(5)
C26' C27' 1.500(5)
C27' C32' 1.371(6)
C27' C28' 1.380(6)
C14' C13' 1.404(6)
C14' C19' 1.406(6)
C16' C17' 1.348(6)
C5' C4' 1.384(6)
C30' C29' 1.343(6)
C30' C31' 1.360(7)
C28' C29' 1.384(6)
C32' C31' 1.380(6)
C4' C3' 1.372(7)
C1' C2' 1.369(6)
C17' C18' 1.403(7)
C19' C18' 1.341(7)
C3' C2' 1.372(7)
